data_7101391
loop_
_publ_author_name
'Huynh Han Vinh'
'Geok Kheng Tan'
'Chun Hui Yeo'

_publ_section_title
;
Hemilabile Behavior of a Thioether-functionalized
N-Heterocyclic Carbene Ligand
;
_journal_issue 36
_journal_name_full 'Chemical Communications'
_journal_paper_doi 10.1039/B608325K
_journal_year 2006
_chemical_formula_sum 'C30 H29 Br2 N2 P Pd S'
_chemical_formula_weight 746.80
_chemical_name_systematic
;
?
;
_space_group_IT_number 14
_symmetry_cell_setting monoclinic
_symmetry_space_group_name_Hall '-P 2ybc'
_symmetry_space_group_name_H-M 'P 1 21/c 1'
_atom_sites_solution_hydrogens geom
_atom_sites_solution_primary direct
_atom_sites_solution_secondary difmap
_audit_creation_method SHELXL-97
_cell_angle_alpha 90.00
_cell_angle_beta 91.949(2)
_cell_angle_gamma 90.00
_cell_formula_units_Z 4
_cell_length_a 9.1662(7)
_cell_length_b 15.3599(12)
_cell_length_c 20.4797(15)
_cell_measurement_reflns_used 4820
_cell_measurement_temperature 223(2)
_cell_measurement_theta_max 25.84
_cell_measurement_theta_min 2.22
_cell_volume 2881.7(4)
_computing_cell_refinement 'Bruker SMART'
_computing_data_collection 'Bruker SMART'
_computing_data_reduction 'Bruker SAINT'
_computing_molecular_graphics 'Bruker SHELXTL'
_computing_publication_material 'Bruker SHELXTL'
_computing_structure_refinement 'SHELXL-97 (Sheldrick, 1997)'
_computing_structure_solution 'SHELXS-97 (Sheldrick, 1990)'
_diffrn_ambient_temperature 223(2)
_diffrn_measured_fraction_theta_full 0.998
_diffrn_measured_fraction_theta_max 0.998
_diffrn_measurement_device_type 'CCD area detector'
_diffrn_measurement_method 'phi and omega scans'
_diffrn_radiation_monochromator graphite
_diffrn_radiation_source 'fine-focus sealed tube'
_diffrn_radiation_type MoK\a
_diffrn_radiation_wavelength 0.71073
_diffrn_reflns_av_R_equivalents 0.0385
_diffrn_reflns_av_sigmaI/netI 0.0450
_diffrn_reflns_limit_h_max 11
_diffrn_reflns_limit_h_min -11
_diffrn_reflns_limit_k_max 19
_diffrn_reflns_limit_k_min -19
_diffrn_reflns_limit_l_max 14
_diffrn_reflns_limit_l_min -26
_diffrn_reflns_number 20290
_diffrn_reflns_theta_full 27.50
_diffrn_reflns_theta_max 27.50
_diffrn_reflns_theta_min 1.66
_exptl_absorpt_coefficient_mu 3.568
_exptl_absorpt_correction_T_max 0.6741
_exptl_absorpt_correction_T_min 0.3295
_exptl_absorpt_correction_type 'Sadabs, (Sheldrick 2001)'
_exptl_crystal_colour ORANGE
_exptl_crystal_density_diffrn 1.721
_exptl_crystal_density_meas 0
_exptl_crystal_density_method 'not measured'
_exptl_crystal_description BLOCK
_exptl_crystal_F_000 1480
_exptl_crystal_size_max 0.40
_exptl_crystal_size_mid 0.26
_exptl_crystal_size_min 0.12
_refine_diff_density_max 1.236
_refine_diff_density_min -0.471
_refine_diff_density_rms 0.101
_refine_ls_extinction_method none
_refine_ls_goodness_of_fit_ref 1.039
_refine_ls_hydrogen_treatment mixed
_refine_ls_matrix_type full
_refine_ls_number_parameters 336
_refine_ls_number_reflns 6595
_refine_ls_number_restraints 0
_refine_ls_restrained_S_all 1.039
_refine_ls_R_factor_all 0.0507
_refine_ls_R_factor_gt 0.0366
_refine_ls_shift/su_max 0.001
_refine_ls_shift/su_mean 0.000
_refine_ls_structure_factor_coef Fsqd
_refine_ls_weighting_details 'calc w=1/[\s^2^(Fo^2^)+(0.0502P)^2^+0.0000P] where P=(Fo^2^+2Fc^2^)/3'
_refine_ls_weighting_scheme calc
_refine_ls_wR_factor_gt 0.0880
_refine_ls_wR_factor_ref 0.0929
_reflns_number_gt 5271
_reflns_number_total 6595
_reflns_threshold_expression >2sigma(I)
_cod_data_source_file B608325K.txt
_cod_depositor_comments
;
The following automatic conversions were performed:
'_symmetry_cell_setting' value 'Monoclinic' changed to 'monoclinic'
according to '/home/saulius/struct/CIF-dictionaries/cif_core.dic'
dictionary named 'cif_core.dic' version 2.4.1 from 2010-06-29.

Automatic conversion script
Id: cif_fix_enum 1527 2010-12-29 10:47:43Z saulius 
;
_cod_original_sg_symbol_H-M P2(1)/c
_cod_database_code 7101391

loop_
_symmetry_equiv_pos_as_xyz
'x, y, z'
'-x, y+1/2, -z+1/2'
'-x, -y, -z'
'x, -y-1/2, z-1/2'

loop_
_atom_site_label
_atom_site_type_symbol
_atom_site_fract_x
_atom_site_fract_y
_atom_site_fract_z
_atom_site_U_iso_or_equiv
_atom_site_adp_type
_atom_site_occupancy
_atom_site_symmetry_multiplicity
_atom_site_calc_flag
_atom_site_refinement_flags
Pd1 Pd 0.27521(2) 0.157050(15) 0.279715(11) 0.02649(8) Uani 1 1 d .
Br1 Br 0.42804(4) 0.21945(2) 0.193891(17) 0.03825(10) Uani 1 1 d .
Br2 Br 0.22440(5) 0.30463(2) 0.32229(2) 0.04792(12) Uani 1 1 d .
P1 P 0.15397(9) 0.09520(5) 0.36231(4) 0.02649(18) Uani 1 1 d .
S1 S -0.23108(11) 0.06359(8) 0.12464(6) 0.0564(3) Uani 1 1 d .
N2 N 0.2116(3) -0.00117(17) 0.19835(14) 0.0339(6) Uani 1 1 d .
N1 N 0.4298(3) -0.00641(18) 0.23911(14) 0.0362(7) Uani 1 1 d .
C1 C 0.3076(3) 0.0426(2) 0.23752(15) 0.0287(7) Uani 1 1 d .
C2 C 0.2735(4) -0.0763(2) 0.17572(19) 0.0480(10) Uani 1 1 d .
H2 H 0.2288 -0.1171 0.1473 0.058 Uiso 1 1 calc R
C3 C 0.4099(5) -0.0806(2) 0.20166(19) 0.0496(10) Uani 1 1 d .
H3 H 0.4782 -0.1252 0.1956 0.060 Uiso 1 1 calc R
C5 C 0.0662(3) 0.0283(2) 0.17800(16) 0.0336(7) Uani 1 1 d .
H5A H 0.0341 0.0729 0.2086 0.040 Uiso 1 1 calc R
H5B H -0.0018 -0.0207 0.1800 0.040 Uiso 1 1 calc R
C6 C 0.0606(3) 0.0657(2) 0.10929(16) 0.0301(7) Uani 1 1 d .
C7 C 0.1861(4) 0.0832(2) 0.07509(18) 0.0404(8) Uani 1 1 d .
H7 H 0.2782 0.0733 0.0953 0.048 Uiso 1 1 calc R
C8 C 0.1774(4) 0.1149(3) 0.0122(2) 0.0483(10) Uani 1 1 d .
H8 H 0.2631 0.1256 -0.0104 0.058 Uiso 1 1 calc R
C9 C 0.0451(5) 0.1306(3) -0.0172(2) 0.0502(10) Uani 1 1 d .
H9 H 0.0397 0.1518 -0.0603 0.060 Uiso 1 1 calc R
C10 C -0.0816(4) 0.1158(2) 0.01577(18) 0.0435(9) Uani 1 1 d .
H10 H -0.1727 0.1278 -0.0048 0.052 Uiso 1 1 calc R
C11 C -0.0753(4) 0.0832(2) 0.07897(17) 0.0333(7) Uani 1 1 d .
C12 C -0.3802(5) 0.0813(4) 0.0680(3) 0.094(2) Uani 1 1 d .
H12A H -0.3746 0.1398 0.0505 0.141 Uiso 1 1 calc R
H12B H -0.4714 0.0742 0.0900 0.141 Uiso 1 1 calc R
H12C H -0.3756 0.0395 0.0326 0.141 Uiso 1 1 calc R
C4 C 0.5638(4) 0.0146(3) 0.2755(2) 0.0488(10) Uani 1 1 d .
H4A H 0.6187 0.0572 0.2514 0.073 Uiso 1 1 calc R
H4B H 0.6219 -0.0377 0.2816 0.073 Uiso 1 1 calc R
H4C H 0.5404 0.0384 0.3178 0.073 Uiso 1 1 calc R
C1A C 0.1098(3) -0.0203(2) 0.35355(15) 0.0287(7) Uani 1 1 d .
C2A C 0.2212(4) -0.0812(2) 0.35129(18) 0.0402(8) Uani 1 1 d .
H2A H 0.3189 -0.0626 0.3529 0.048 Uiso 1 1 calc R
C3A C 0.1898(4) -0.1689(2) 0.3467(2) 0.0455(9) Uani 1 1 d .
H3A H 0.2661 -0.2097 0.3461 0.055 Uiso 1 1 calc R
C4A C 0.0478(5) -0.1964(2) 0.3431(2) 0.0488(10) Uani 1 1 d .
H4A1 H 0.0270 -0.2563 0.3404 0.059 Uiso 1 1 calc R
C5A C -0.0633(4) -0.1381(3) 0.3434(2) 0.0559(11) Uani 1 1 d .
H5A1 H -0.1605 -0.1575 0.3398 0.067 Uiso 1 1 calc R
C6A C -0.0337(4) -0.0497(2) 0.3491(2) 0.0443(9) Uani 1 1 d .
H6A H -0.1110 -0.0095 0.3499 0.053 Uiso 1 1 calc R
C1B C 0.2558(3) 0.1003(2) 0.44031(16) 0.0303(7) Uani 1 1 d .
C2B C 0.2655(6) 0.0305(3) 0.4820(2) 0.0678(14) Uani 1 1 d .
H2B H 0.2220 -0.0228 0.4700 0.081 Uiso 1 1 calc R
C3B C 0.3397(6) 0.0384(3) 0.5421(2) 0.0745(16) Uani 1 1 d .
H3B H 0.3468 -0.0101 0.5701 0.089 Uiso 1 1 calc R
C4B C 0.4017(4) 0.1148(3) 0.56107(19) 0.0464(9) Uani 1 1 d .
H4B1 H 0.4509 0.1198 0.6019 0.056 Uiso 1 1 calc R
C5B C 0.3913(5) 0.1833(3) 0.5201(2) 0.0590(12) Uani 1 1 d .
H5B1 H 0.4328 0.2367 0.5333 0.071 Uiso 1 1 calc R
C6B C 0.3216(5) 0.1774(3) 0.4596(2) 0.0524(11) Uani 1 1 d .
H6B H 0.3188 0.2259 0.4315 0.063 Uiso 1 1 calc R
C1C C -0.0221(3) 0.1456(2) 0.37691(16) 0.0300(7) Uani 1 1 d .
C2C C -0.0761(4) 0.1515(2) 0.43889(18) 0.0406(8) Uani 1 1 d .
H2C H -0.0179 0.1341 0.4752 0.049 Uiso 1 1 calc R
C3C C -0.2169(4) 0.1833(3) 0.4478(2) 0.0520(11) Uani 1 1 d .
H3C H -0.2537 0.1874 0.4900 0.062 Uiso 1 1 calc R
C4C C -0.3017(5) 0.2085(3) 0.3939(3) 0.0582(12) Uani 1 1 d .
H4C1 H -0.3972 0.2287 0.3994 0.070 Uiso 1 1 calc R
C5C C -0.2476(4) 0.2041(2) 0.3329(2) 0.0496(10) Uani 1 1 d .
H5C1 H -0.3058 0.2217 0.2966 0.059 Uiso 1 1 calc R
C6C C -0.1066(4) 0.1739(2) 0.32385(19) 0.0419(9) Uani 1 1 d .
H6C H -0.0689 0.1726 0.2817 0.050 Uiso 1 1 calc R

loop_
_atom_site_aniso_label
_atom_site_aniso_U_11
_atom_site_aniso_U_22
_atom_site_aniso_U_33
_atom_site_aniso_U_23
_atom_site_aniso_U_13
_atom_site_aniso_U_12
Pd1 0.03034(13) 0.02559(14) 0.02367(14) -0.00008(9) 0.00280(9) -0.00523(9)
Br1 0.03916(19) 0.0424(2) 0.0336(2) 0.00934(15) 0.00800(15) -0.00333(15)
Br2 0.0718(3) 0.0290(2) 0.0440(2) -0.00554(16) 0.01783(19) -0.01089(17)
P1 0.0283(4) 0.0263(4) 0.0250(4) -0.0007(3) 0.0025(3) -0.0056(3)
S1 0.0340(5) 0.0846(8) 0.0509(6) 0.0045(6) 0.0043(4) 0.0024(5)
N2 0.0381(15) 0.0299(15) 0.0333(16) -0.0027(12) -0.0060(12) 0.0054(12)
N1 0.0354(15) 0.0394(16) 0.0338(16) 0.0052(13) -0.0007(12) 0.0102(12)
C1 0.0328(16) 0.0306(17) 0.0225(16) 0.0020(13) 0.0000(13) 0.0035(13)
C2 0.064(3) 0.034(2) 0.045(2) -0.0126(17) -0.0139(19) 0.0149(18)
C3 0.064(3) 0.035(2) 0.050(2) -0.0065(17) -0.002(2) 0.0218(18)
C5 0.0335(17) 0.0380(19) 0.0292(18) -0.0027(14) -0.0019(14) 0.0000(14)
C6 0.0353(17) 0.0239(16) 0.0308(18) -0.0042(13) -0.0034(14) -0.0023(13)
C7 0.0386(19) 0.044(2) 0.039(2) -0.0017(16) -0.0012(15) -0.0057(16)
C8 0.052(2) 0.046(2) 0.048(2) 0.0031(19) 0.0102(18) -0.0115(18)
C9 0.070(3) 0.044(2) 0.036(2) 0.0115(17) -0.002(2) -0.0054(19)
C10 0.048(2) 0.044(2) 0.038(2) 0.0063(17) -0.0083(17) 0.0044(17)
C11 0.0339(17) 0.0309(17) 0.0349(19) -0.0052(14) -0.0010(14) -0.0017(13)
C12 0.031(2) 0.172(6) 0.078(4) -0.018(4) -0.006(2) 0.019(3)
C4 0.0359(19) 0.063(3) 0.047(2) 0.008(2) -0.0059(17) 0.0054(18)
C1A 0.0303(16) 0.0274(16) 0.0287(17) -0.0009(13) 0.0023(13) -0.0040(13)
C2A 0.0378(19) 0.037(2) 0.045(2) 0.0091(16) -0.0001(16) -0.0018(15)
C3A 0.051(2) 0.0325(19) 0.054(3) 0.0062(17) 0.0069(18) 0.0100(16)
C4A 0.065(3) 0.0287(19) 0.053(3) -0.0080(17) 0.003(2) -0.0070(18)
C5A 0.043(2) 0.041(2) 0.084(3) -0.015(2) -0.003(2) -0.0107(18)
C6A 0.0316(18) 0.0301(18) 0.071(3) -0.0070(18) -0.0044(17) -0.0032(14)
C1B 0.0280(16) 0.0350(18) 0.0279(17) -0.0009(14) 0.0015(13) -0.0053(13)
C2B 0.114(4) 0.051(3) 0.038(2) 0.0092(19) -0.017(2) -0.034(3)
C3B 0.124(5) 0.060(3) 0.039(3) 0.012(2) -0.022(3) -0.022(3)
C4B 0.050(2) 0.057(2) 0.032(2) -0.0070(18) -0.0086(17) 0.0015(19)
C5B 0.075(3) 0.043(2) 0.058(3) -0.005(2) -0.026(2) -0.014(2)
C6B 0.071(3) 0.038(2) 0.046(2) -0.0010(18) -0.020(2) -0.0064(19)
C1C 0.0311(16) 0.0245(16) 0.0349(19) -0.0015(13) 0.0058(14) -0.0023(13)
C2C 0.047(2) 0.037(2) 0.039(2) 0.0048(16) 0.0096(16) -0.0022(16)
C3C 0.053(2) 0.043(2) 0.062(3) 0.007(2) 0.029(2) 0.0063(19)
C4C 0.044(2) 0.035(2) 0.097(4) 0.008(2) 0.018(2) 0.0091(17)
C5C 0.047(2) 0.037(2) 0.064(3) -0.0003(19) -0.005(2) 0.0091(17)
C6C 0.048(2) 0.0356(19) 0.041(2) -0.0019(16) -0.0016(17) 0.0072(16)

loop_
_atom_type_symbol
_atom_type_description
_atom_type_scat_dispersion_real
_atom_type_scat_dispersion_imag
_atom_type_scat_source
C C 0.0033 0.0016 'International Tables Vol C Tables 4.2.6.8 and 6.1.1.4'
H H 0.0000 0.0000 'International Tables Vol C Tables 4.2.6.8 and 6.1.1.4'
N N 0.0061 0.0033 'International Tables Vol C Tables 4.2.6.8 and 6.1.1.4'
P P 0.1023 0.0942 'International Tables Vol C Tables 4.2.6.8 and 6.1.1.4'
S S 0.1246 0.1234 'International Tables Vol C Tables 4.2.6.8 and 6.1.1.4'
Br Br -0.2901 2.4595 'International Tables Vol C Tables 4.2.6.8 and 6.1.1.4'
Pd Pd -0.9988 1.0072 'International Tables Vol C Tables 4.2.6.8 and 6.1.1.4'

loop_
_geom_angle_atom_site_label_1
_geom_angle_atom_site_label_2
_geom_angle_atom_site_label_3
_geom_angle
C1 Pd1 P1 92.18(9)
C1 Pd1 Br1 86.41(9)
P1 Pd1 Br1 174.92(2)
C1 Pd1 Br2 174.55(9)
P1 Pd1 Br2 91.03(2)
Br1 Pd1 Br2 90.763(15)
C1B P1 C1C 105.50(15)
C1B P1 C1A 103.47(15)
C1C P1 C1A 103.52(14)
C1B P1 Pd1 112.76(10)
C1C P1 Pd1 113.82(11)
C1A P1 Pd1 116.54(11)
C11 S1 C12 104.2(2)
C1 N2 C2 110.5(3)
C1 N2 C5 126.0(3)
C2 N2 C5 123.4(3)
C1 N1 C3 110.6(3)
C1 N1 C4 125.2(3)
C3 N1 C4 124.2(3)
N1 C1 N2 105.1(3)
N1 C1 Pd1 128.3(2)
N2 C1 Pd1 126.5(2)
C3 C2 N2 107.3(3)
C2 C3 N1 106.4(3)
N2 C5 C6 112.6(3)
C7 C6 C11 118.5(3)
C7 C6 C5 122.4(3)
C11 C6 C5 119.0(3)
C8 C7 C6 121.1(3)
C9 C8 C7 120.1(4)
C8 C9 C10 120.5(4)
C9 C10 C11 120.4(3)
C10 C11 C6 119.5(3)
C10 C11 S1 123.3(3)
C6 C11 S1 117.2(3)
C2A C1A C6A 118.3(3)
C2A C1A P1 119.8(2)
C6A C1A P1 121.9(3)
C3A C2A C1A 120.6(3)
C4A C3A C2A 120.1(4)
C5A C4A C3A 120.5(4)
C4A C5A C6A 120.1(4)
C5A C6A C1A 120.3(3)
C2B C1B C6B 118.3(3)
C2B C1B P1 122.2(3)
C6B C1B P1 119.5(3)
C1B C2B C3B 120.2(4)
C4B C3B C2B 121.1(4)
C5B C4B C3B 118.6(4)
C4B C5B C6B 122.0(4)
C5B C6B C1B 119.9(4)
C2C C1C C6C 119.5(3)
C2C C1C P1 121.7(3)
C6C C1C P1 118.7(3)
C1C C2C C3C 120.3(4)
C4C C3C C2C 119.3(4)
C5C C4C C3C 120.4(4)
C4C C5C C6C 120.5(4)
C1C C6C C5C 119.9(4)

loop_
_geom_bond_atom_site_label_1
_geom_bond_atom_site_label_2
_geom_bond_distance
Pd1 C1 1.986(3)
Pd1 P1 2.2642(8)
Pd1 Br1 2.4775(4)
Pd1 Br2 2.4785(5)
P1 C1B 1.824(3)
P1 C1C 1.824(3)
P1 C1A 1.827(3)
S1 C11 1.760(4)
S1 C12 1.783(5)
N2 C1 1.350(4)
N2 C2 1.373(4)
N2 C5 1.455(4)
N1 C1 1.349(4)
N1 C3 1.382(5)
N1 C4 1.451(4)
C2 C3 1.343(5)
C5 C6 1.519(5)
C6 C7 1.393(5)
C6 C11 1.399(4)
C7 C8 1.376(5)
C8 C9 1.357(6)
C9 C10 1.383(6)
C10 C11 1.387(5)
C1A C2A 1.387(5)
C1A C6A 1.390(4)
C2A C3A 1.379(5)
C3A C4A 1.369(5)
C4A C5A 1.357(6)
C5A C6A 1.389(5)
C1B C2B 1.372(5)
C1B C6B 1.381(5)
C2B C3B 1.391(6)
C3B C4B 1.355(6)
C4B C5B 1.347(6)
C5B C6B 1.379(6)
C1C C2C 1.381(5)
C1C C6C 1.383(5)
C2C C3C 1.397(5)
C3C C4C 1.383(6)
C4C C5C 1.362(6)
C5C C6C 1.391(5)
